data_7045315
loop_
_publ_author_name
'Garc\'ia-Rodr\'iguez, Ra\'ul'
'Kopf, Sara'
'Wright, Dominic S.'

_publ_section_title
;
 Modifying the donor properties of tris(pyridyl)aluminates in
 lanthanide(ii) sandwich compounds.
;
_journal_issue 7
_journal_name_full 'Dalton transactions (Cambridge, England : 2003)'
_journal_page_first 2232
_journal_page_last 2239
_journal_paper_doi 10.1039/c7dt04657j
_journal_volume 47
_journal_year 2018
_chemical_formula_moiety ' C40 H46 Al2 N6 Yb, 2(C12 H24 I Li O3)'
_chemical_formula_sum 'C64 H94 Al2 I2 Li2 N6 O6 Yb'
_chemical_formula_weight 1538.13
_chemical_properties_physical Air-sensitive,Moisture-sensitive
_space_group_crystal_system triclinic
_space_group_IT_number 2
_space_group_name_Hall '-P 1'
_space_group_name_H-M_alt 'P -1'
_symmetry_space_group_name_Hall '-P 1'
_symmetry_space_group_name_H-M 'P -1'
_atom_sites_solution_hydrogens geom
_audit_creation_method SHELXL-2014/7
_audit_update_record
;
2017-11-24 deposited with the CCDC.
2018-01-16 downloaded from the CCDC.
;
_cell_angle_alpha 97.034(2)
_cell_angle_beta 105.055(2)
_cell_angle_gamma 97.684(2)
_cell_formula_units_Z 1
_cell_length_a 9.6229(3)
_cell_length_b 10.7281(4)
_cell_length_c 17.8161(6)
_cell_measurement_reflns_used 9314
_cell_measurement_temperature 180(2)
_cell_measurement_theta_max 67.25
_cell_measurement_theta_min 4.22
_cell_volume 1736.27(11)
_computing_cell_refinement 'SAINT (Bruker, 2014)'
_computing_data_collection 'APEX2 (Bruker, 2014)'
_computing_data_reduction SAINT
_computing_molecular_graphics 'Mercury (Macrae et al., 2008)'
_computing_publication_material SHELXL
_computing_structure_refinement 'SHELXL-2014/7 (Sheldrick, 2014)'
_diffrn_ambient_temperature 180(2)
_diffrn_measured_fraction_theta_full 0.967
_diffrn_measured_fraction_theta_max 0.967
_diffrn_measurement_device_type 'Bruker QUEST D8 CCD'
_diffrn_measurement_method 'Thin slice \w and \f scans'
_diffrn_radiation_source '30W microfocus sealed tube, Quazar optics'
_diffrn_radiation_type CuK\a
_diffrn_radiation_wavelength 1.54184
_diffrn_reflns_av_R_equivalents 0.0454
_diffrn_reflns_av_unetI/netI 0.0352
_diffrn_reflns_Laue_measured_fraction_full 0.967
_diffrn_reflns_Laue_measured_fraction_max 0.967
_diffrn_reflns_limit_h_max 11
_diffrn_reflns_limit_h_min -11
_diffrn_reflns_limit_k_max 12
_diffrn_reflns_limit_k_min -12
_diffrn_reflns_limit_l_max 21
_diffrn_reflns_limit_l_min -21
_diffrn_reflns_number 23992
_diffrn_reflns_point_group_measured_fraction_full 0.967
_diffrn_reflns_point_group_measured_fraction_max 0.967
_diffrn_reflns_theta_full 65.671
_diffrn_reflns_theta_max 65.671
_diffrn_reflns_theta_min 2.604
_exptl_absorpt_coefficient_mu 10.110
_exptl_absorpt_correction_T_max 0.7530
_exptl_absorpt_correction_T_min 0.4266
_exptl_absorpt_correction_type multi-scan
_exptl_absorpt_process_details
;
multi-scan from symmetry-related measurements (SADABS) 
;
_exptl_crystal_colour black
_exptl_crystal_density_diffrn 1.471
_exptl_crystal_description block
_exptl_crystal_F_000 776
_exptl_crystal_recrystallization_method 'Re-crystallisation from solvent: THF/hexane'
_exptl_crystal_size_max 0.22
_exptl_crystal_size_mid 0.15
_exptl_crystal_size_min 0.10
_refine_diff_density_max 1.407
_refine_diff_density_min -1.035
_refine_diff_density_rms 0.105
_refine_ls_extinction_method none
_refine_ls_goodness_of_fit_ref 1.013
_refine_ls_hydrogen_treatment constr
_refine_ls_matrix_type full
_refine_ls_number_parameters 380
_refine_ls_number_reflns 5808
_refine_ls_number_restraints 0
_refine_ls_restrained_S_all 1.013
_refine_ls_R_factor_all 0.0498
_refine_ls_R_factor_gt 0.0431
_refine_ls_shift/su_max 0.001
_refine_ls_shift/su_mean 0.000
_refine_ls_structure_factor_coef Fsqd
_refine_ls_weighting_details 'w=1/[\s^2^(Fo^2^)+(0.0350P)^2^+8.6451P] where P=(Fo^2^+2Fc^2^)/3'
_refine_ls_weighting_scheme calc
_refine_ls_wR_factor_gt 0.0988
_refine_ls_wR_factor_ref 0.1045
_reflns_Friedel_coverage 0.000
_reflns_number_gt 5219
_reflns_number_total 5808
_reflns_threshold_expression 'I > 2\s(I)'
_cod_data_source_file c7dt04657j2.cif
_cod_data_source_block compound_4LiI
_cod_depositor_comments 'Adding full bibliography for 7045310--7045315.cif.'
_cod_original_cell_volume 1736.27(10)
_cod_database_code 7045315
_shelx_shelxl_version_number 2014/7
_shelx_space_group_comment
;
The symmetry employed for this shelxl refinement is uniquely defined
by the following loop, which should always be used as a source of
symmetry information in preference to the above space-group names.
They are only intended as comments.
;
_shelx_estimated_absorpt_t_min 0.215
_shelx_estimated_absorpt_t_max 0.431

loop_
_space_group_symop_operation_xyz
'x, y, z'
'-x, -y, -z'

loop_
_atom_site_label
_atom_site_type_symbol
_atom_site_fract_x
_atom_site_fract_y
_atom_site_fract_z
_atom_site_U_iso_or_equiv
_atom_site_adp_type
_atom_site_occupancy
_atom_site_site_symmetry_order
_atom_site_calc_flag
_atom_site_refinement_flags_posn
_atom_site_refinement_flags_adp
_atom_site_refinement_flags_occupancy
Yb1 Yb 0.000000 0.500000 0.500000 0.02303(11) Uani 1 2 d S . P
I1 I 0.62001(5) 0.74900(4) 0.92002(2) 0.05618(14) Uani 1 1 d . . .
Al1 Al 0.15947(14) 0.73634(12) 0.41776(8) 0.0222(3) Uani 1 1 d . . .
O3 O 0.3918(8) 0.7638(5) 1.0816(3) 0.090(2) Uani 1 1 d . . .
O1 O 0.2613(7) 0.5596(5) 0.9339(4) 0.094(2) Uani 1 1 d . . .
O2 O 0.2376(6) 0.8395(6) 0.9264(3) 0.0774(15) Uani 1 1 d . . .
C35 C 0.1142(6) 0.3361(4) 0.3435(3) 0.0317(11) Uani 1 1 d . . .
C34 C 0.1869(6) 0.3281(5) 0.2865(3) 0.0416(13) Uani 1 1 d . . .
H34 H 0.194070 0.246864 0.261180 0.050 Uiso 1 1 calc R U .
C33 C 0.2490(7) 0.4364(6) 0.2660(4) 0.0502(16) Uani 1 1 d . . .
H33 H 0.299692 0.431677 0.226869 0.060 Uiso 1 1 calc R U .
C32 C 0.2360(6) 0.5531(5) 0.3038(3) 0.0392(13) Uani 1 1 d . . .
H32 H 0.277728 0.629182 0.289894 0.047 Uiso 1 1 calc R U .
C31 C 0.1629(5) 0.5613(4) 0.3619(3) 0.0253(10) Uani 1 1 d . . .
C21 C 0.2791(5) 0.7456(4) 0.5295(3) 0.0240(9) Uani 1 1 d . . .
C25 C 0.3140(5) 0.6743(5) 0.6513(3) 0.0309(11) Uani 1 1 d . . .
C24 C 0.4437(6) 0.7602(5) 0.6832(3) 0.0371(12) Uani 1 1 d . . .
H24 H 0.498047 0.764179 0.736458 0.045 Uiso 1 1 calc R U .
C23 C 0.4926(6) 0.8390(5) 0.6374(3) 0.0364(12) Uani 1 1 d . . .
H23 H 0.581883 0.897508 0.658130 0.044 Uiso 1 1 calc R U .
C22 C 0.4111(5) 0.8323(4) 0.5611(3) 0.0300(11) Uani 1 1 d . . .
H22 H 0.444258 0.887133 0.528937 0.036 Uiso 1 1 calc R U .
C26 C 0.2624(7) 0.5862(6) 0.7019(3) 0.0472(15) Uani 1 1 d . . .
H26A H 0.161141 0.592504 0.700424 0.071 Uiso 1 1 calc R U .
H26B H 0.324624 0.610366 0.756269 0.071 Uiso 1 1 calc R U .
H26C H 0.267942 0.498255 0.681829 0.071 Uiso 1 1 calc R U .
C1 C 0.2421(5) 0.8745(4) 0.3683(3) 0.0294(10) Uani 1 1 d . . .
H1A H 0.248571 0.957199 0.401663 0.035 Uiso 1 1 calc R U .
H1B H 0.342993 0.863760 0.369041 0.035 Uiso 1 1 calc R U .
C2 C 0.1590(6) 0.8822(5) 0.2842(3) 0.0410(13) Uani 1 1 d . . .
H2A H 0.156313 0.802968 0.249624 0.062 Uiso 1 1 calc R U .
H2B H 0.208232 0.954297 0.266620 0.062 Uiso 1 1 calc R U .
H2C H 0.059062 0.894142 0.282351 0.062 Uiso 1 1 calc R U .
C11 C -0.0435(5) 0.7595(4) 0.4222(3) 0.0249(9) Uani 1 1 d . . .
C15 C -0.2716(5) 0.6952(5) 0.4434(3) 0.0296(10) Uani 1 1 d . . .
C16 C -0.3763(6) 0.5956(6) 0.4633(4) 0.0472(15) Uani 1 1 d . . .
H16A H -0.448163 0.550114 0.414716 0.071 Uiso 1 1 calc R U .
H16B H -0.426811 0.636925 0.497954 0.071 Uiso 1 1 calc R U .
H16C H -0.322090 0.535006 0.490093 0.071 Uiso 1 1 calc R U .
C14 C -0.3150(6) 0.8095(6) 0.4281(4) 0.0420(13) Uani 1 1 d . . .
H14 H -0.409381 0.824309 0.429705 0.050 Uiso 1 1 calc R U .
C13 C -0.2200(6) 0.9015(5) 0.4104(4) 0.0450(14) Uani 1 1 d . . .
H13 H -0.246686 0.981274 0.400367 0.054 Uiso 1 1 calc R U .
C12 C -0.0860(6) 0.8751(5) 0.4075(3) 0.0379(12) Uani 1 1 d . . .
H12 H -0.019793 0.937811 0.395140 0.045 Uiso 1 1 calc R U .
C36 C 0.0454(7) 0.2166(5) 0.3654(4) 0.0477(15) Uani 1 1 d . . .
H36A H -0.018631 0.238328 0.397930 0.072 Uiso 1 1 calc R U .
H36B H 0.122064 0.175472 0.395142 0.072 Uiso 1 1 calc R U .
H36C H -0.012039 0.158097 0.317435 0.072 Uiso 1 1 calc R U .
C73 C 0.5064(16) 0.8756(12) 1.2095(6) 0.130(5) Uani 1 1 d . . .
H73A H 0.606350 0.925269 1.222393 0.156 Uiso 1 1 calc R U .
H73B H 0.457726 0.908134 1.248608 0.156 Uiso 1 1 calc R U .
C74 C 0.421(2) 0.8839(11) 1.1283(7) 0.200(9) Uani 1 1 d . . .
H74A H 0.328606 0.913497 1.129441 0.241 Uiso 1 1 calc R U .
H74B H 0.477852 0.946060 1.105909 0.241 Uiso 1 1 calc R U .
C51 C 0.2985(10) 0.4525(7) 0.8923(5) 0.071(2) Uani 1 1 d . . .
H51A H 0.357127 0.404707 0.929221 0.085 Uiso 1 1 calc R U .
H51B H 0.353974 0.479352 0.855699 0.085 Uiso 1 1 calc R U .
C52 C 0.1537(13) 0.3744(11) 0.8486(7) 0.126(5) Uani 1 1 d . . .
H52A H 0.116895 0.399912 0.796473 0.152 Uiso 1 1 calc R U .
H52B H 0.160308 0.282645 0.840815 0.152 Uiso 1 1 calc R U .
C53 C 0.0598(12) 0.4000(11) 0.8977(7) 0.117(4) Uani 1 1 d . . .
H53A H -0.040304 0.401823 0.865331 0.140 Uiso 1 1 calc R U .
H53B H 0.055112 0.334621 0.932097 0.140 Uiso 1 1 calc R U .
C54 C 0.1266(15) 0.5218(14) 0.9430(12) 0.219(11) Uani 1 1 d . . .
H54A H 0.063644 0.585068 0.926639 0.263 Uiso 1 1 calc R U .
H54B H 0.135828 0.518423 0.999365 0.263 Uiso 1 1 calc R U .
C72 C 0.5102(11) 0.7420(11) 1.2085(6) 0.100(3) Uani 1 1 d . . .
H72A H 0.490741 0.714500 1.256419 0.120 Uiso 1 1 calc R U .
H72B H 0.606430 0.722555 1.205315 0.120 Uiso 1 1 calc R U .
C71 C 0.3907(10) 0.6772(10) 1.1356(5) 0.086(3) Uani 1 1 d . . .
H71A H 0.411878 0.594163 1.114655 0.103 Uiso 1 1 calc R U .
H71B H 0.294951 0.663049 1.146935 0.103 Uiso 1 1 calc R U .
C64 C 0.1294(14) 0.8879(13) 0.9569(9) 0.136(5) Uani 1 1 d . . .
H64A H 0.174505 0.935034 1.011120 0.163 Uiso 1 1 calc R U .
H64B H 0.054018 0.816776 0.958795 0.163 Uiso 1 1 calc R U .
C63 C 0.0635(12) 0.9724(12) 0.9060(8) 0.129(5) Uani 1 1 d . . .
H63A H 0.068178 1.056986 0.936732 0.155 Uiso 1 1 calc R U .
H63B H -0.039936 0.936080 0.878273 0.155 Uiso 1 1 calc R U .
C62 C 0.1502(19) 0.9823(15) 0.8503(7) 0.170(7) Uani 1 1 d . . .
H62A H 0.226036 1.060090 0.867204 0.204 Uiso 1 1 calc R U .
H62B H 0.087570 0.984544 0.796906 0.204 Uiso 1 1 calc R U .
C61 C 0.2176(16) 0.8659(14) 0.8514(7) 0.143(6) Uani 1 1 d . . .
H61A H 0.152367 0.794232 0.812470 0.171 Uiso 1 1 calc R U .
H61B H 0.312231 0.881194 0.838851 0.171 Uiso 1 1 calc R U .
Li1 Li 0.3715(14) 0.7294(11) 0.9689(7) 0.059(3) Uani 1 1 d . . .
N3 N 0.1028(4) 0.4507(4) 0.3820(2) 0.0279(9) Uani 1 1 d . . .
N2 N 0.2331(4) 0.6663(4) 0.5765(2) 0.0265(8) Uani 1 1 d . . .
N1 N -0.1394(4) 0.6695(4) 0.4418(2) 0.0253(8) Uani 1 1 d . . .

loop_
_atom_site_aniso_label
_atom_site_aniso_U_11
_atom_site_aniso_U_22
_atom_site_aniso_U_33
_atom_site_aniso_U_23
_atom_site_aniso_U_13
_atom_site_aniso_U_12
Yb1 0.02128(18) 0.02010(17) 0.0290(2) 0.00868(13) 0.00857(14) 0.00080(12)
I1 0.0590(3) 0.0586(3) 0.0482(3) 0.0058(2) 0.0108(2) 0.0118(2)
Al1 0.0206(6) 0.0181(6) 0.0309(7) 0.0089(5) 0.0108(6) 0.0027(5)
O3 0.162(6) 0.055(3) 0.052(3) 0.002(2) 0.027(4) 0.030(4)
O1 0.082(4) 0.073(4) 0.116(5) -0.029(3) 0.045(4) -0.017(3)
O2 0.075(4) 0.096(4) 0.072(4) 0.020(3) 0.024(3) 0.039(3)
C35 0.037(3) 0.022(2) 0.036(3) 0.006(2) 0.007(2) 0.007(2)
C34 0.053(4) 0.034(3) 0.042(3) 0.002(2) 0.019(3) 0.016(2)
C33 0.060(4) 0.044(3) 0.064(4) 0.010(3) 0.043(3) 0.020(3)
C32 0.048(3) 0.031(3) 0.049(3) 0.014(2) 0.028(3) 0.009(2)
C31 0.022(2) 0.027(2) 0.029(2) 0.0077(19) 0.008(2) 0.0063(18)
C21 0.024(2) 0.018(2) 0.033(3) 0.0051(18) 0.012(2) 0.0050(17)
C25 0.030(3) 0.028(2) 0.033(3) 0.008(2) 0.006(2) 0.002(2)
C24 0.033(3) 0.035(3) 0.035(3) 0.001(2) 0.000(2) -0.001(2)
C23 0.027(3) 0.033(3) 0.041(3) 0.000(2) 0.003(2) -0.004(2)
C22 0.027(2) 0.024(2) 0.041(3) 0.005(2) 0.013(2) 0.0062(19)
C26 0.052(4) 0.048(3) 0.036(3) 0.020(3) 0.006(3) -0.007(3)
C1 0.023(2) 0.024(2) 0.042(3) 0.010(2) 0.009(2) 0.0013(18)
C2 0.044(3) 0.040(3) 0.037(3) 0.014(2) 0.009(3) 0.000(2)
C11 0.023(2) 0.023(2) 0.028(2) 0.0054(18) 0.007(2) 0.0049(18)
C15 0.019(2) 0.035(3) 0.036(3) 0.009(2) 0.008(2) 0.0071(19)
C16 0.027(3) 0.048(3) 0.075(4) 0.021(3) 0.024(3) 0.007(2)
C14 0.028(3) 0.051(3) 0.058(4) 0.017(3) 0.020(3) 0.022(2)
C13 0.044(3) 0.035(3) 0.069(4) 0.021(3) 0.024(3) 0.025(3)
C12 0.036(3) 0.030(3) 0.053(3) 0.013(2) 0.019(3) 0.009(2)
C36 0.072(4) 0.026(3) 0.047(3) 0.008(2) 0.020(3) 0.006(3)
C73 0.195(14) 0.116(9) 0.067(6) -0.020(6) 0.018(7) 0.050(9)
C74 0.38(3) 0.073(7) 0.093(9) -0.019(6) -0.039(12) 0.082(11)
C51 0.093(6) 0.061(4) 0.059(4) 0.012(4) 0.025(4) 0.005(4)
C52 0.123(9) 0.115(8) 0.111(8) -0.042(7) 0.045(7) -0.057(7)
C53 0.097(8) 0.122(9) 0.107(8) -0.015(7) 0.032(7) -0.041(7)
C54 0.119(10) 0.155(13) 0.36(2) -0.139(15) 0.146(14) -0.064(9)
C72 0.088(7) 0.126(9) 0.075(6) 0.017(6) 0.022(5) -0.013(6)
C71 0.073(6) 0.116(7) 0.072(6) 0.034(5) 0.026(5) 0.001(5)
C64 0.111(9) 0.153(11) 0.188(13) 0.049(10) 0.081(9) 0.072(9)
C63 0.091(7) 0.131(10) 0.139(10) -0.037(8) -0.011(7) 0.067(7)
C62 0.252(18) 0.197(14) 0.083(8) 0.016(8) 0.022(10) 0.175(14)
C61 0.187(13) 0.187(13) 0.083(7) 0.032(8) 0.031(8) 0.138(11)
Li1 0.070(8) 0.052(6) 0.054(7) 0.003(5) 0.018(6) 0.008(5)
N3 0.027(2) 0.025(2) 0.034(2) 0.0068(17) 0.0121(18) 0.0054(16)
N2 0.022(2) 0.0250(19) 0.030(2) 0.0078(16) 0.0036(17) 0.0007(15)
N1 0.0188(19) 0.0268(19) 0.032(2) 0.0096(16) 0.0079(17) 0.0058(15)

loop_
_atom_type_symbol
_atom_type_description
_atom_type_scat_dispersion_real
_atom_type_scat_dispersion_imag
_atom_type_scat_source
C C 0.0181 0.0091 'International Tables Vol C Tables 4.2.6.8 and 6.1.1.4'
H H 0.0000 0.0000 'International Tables Vol C Tables 4.2.6.8 and 6.1.1.4'
N N 0.0311 0.0180 'International Tables Vol C Tables 4.2.6.8 and 6.1.1.4'
O O 0.0492 0.0322 'International Tables Vol C Tables 4.2.6.8 and 6.1.1.4'
Li Li 0.0008 0.0003 'International Tables Vol C Tables 4.2.6.8 and 6.1.1.4'
Al Al 0.2130 0.2455 'International Tables Vol C Tables 4.2.6.8 and 6.1.1.4'
I I -0.3257 6.8362 'International Tables Vol C Tables 4.2.6.8 and 6.1.1.4'
Yb Yb -7.2108 4.4329 'International Tables Vol C Tables 4.2.6.8 and 6.1.1.4'

loop_
_geom_angle_atom_site_label_1
_geom_angle_atom_site_label_2
_geom_angle_atom_site_label_3
_geom_angle
_geom_angle_site_symmetry_1
_geom_angle_site_symmetry_3
N1 Yb1 N1 180.0 . 2_566
N1 Yb1 N3 94.42(12) . .
N1 Yb1 N3 85.58(12) 2_566 .
N1 Yb1 N3 85.58(12) . 2_566
N1 Yb1 N3 94.42(12) 2_566 2_566
N3 Yb1 N3 180.00(14) . 2_566
N1 Yb1 N2 93.43(12) . .
N1 Yb1 N2 86.56(12) 2_566 .
N3 Yb1 N2 92.10(12) . .
N3 Yb1 N2 87.90(12) 2_566 .
N1 Yb1 N2 86.57(12) . 2_566
N1 Yb1 N2 93.44(12) 2_566 2_566
N3 Yb1 N2 87.90(12) . 2_566
N3 Yb1 N2 92.10(12) 2_566 2_566
N2 Yb1 N2 180.00(19) . 2_566
N1 Yb1 Al1 122.04(8) . 2_566
N1 Yb1 Al1 57.96(8) 2_566 2_566
N3 Yb1 Al1 122.63(9) . 2_566
N3 Yb1 Al1 57.37(9) 2_566 2_566
N2 Yb1 Al1 123.99(9) . 2_566
N2 Yb1 Al1 56.01(9) 2_566 2_566
N1 Yb1 Al1 57.96(8) . .
N1 Yb1 Al1 122.04(8) 2_566 .
N3 Yb1 Al1 57.37(9) . .
N3 Yb1 Al1 122.63(9) 2_566 .
N2 Yb1 Al1 56.01(9) . .
N2 Yb1 Al1 123.99(9) 2_566 .
Al1 Yb1 Al1 180.00(3) 2_566 .
C1 Al1 C21 110.9(2) . .
C1 Al1 C11 109.47(19) . .
C21 Al1 C11 106.51(19) . .
C1 Al1 C31 111.8(2) . .
C21 Al1 C31 105.59(18) . .
C11 Al1 C31 112.40(19) . .
C1 Al1 Yb1 177.31(15) . .
C21 Al1 Yb1 70.96(13) . .
C11 Al1 Yb1 67.96(13) . .
C31 Al1 Yb1 69.10(13) . .
C74 O3 C71 104.3(8) . .
C74 O3 Li1 126.2(8) . .
C71 O3 Li1 129.4(6) . .
C54 O1 C51 107.2(7) . .
C54 O1 Li1 124.4(7) . .
C51 O1 Li1 128.3(6) . .
C61 O2 C64 107.8(8) . .
C61 O2 Li1 122.1(6) . .
C64 O2 Li1 129.3(7) . .
N3 C35 C34 121.8(5) . .
N3 C35 C36 118.1(4) . .
C34 C35 C36 120.1(5) . .
C33 C34 C35 120.3(5) . .
C33 C34 H34 119.9 . .
C35 C34 H34 119.9 . .
C34 C33 C32 118.4(5) . .
C34 C33 H33 120.8 . .
C32 C33 H33 120.8 . .
C33 C32 C31 121.4(5) . .
C33 C32 H32 119.3 . .
C31 C32 H32 119.3 . .
N3 C31 C32 119.1(4) . .
N3 C31 Al1 122.5(3) . .
C32 C31 Al1 118.3(3) . .
N2 C21 C22 118.8(4) . .
N2 C21 Al1 120.2(3) . .
C22 C21 Al1 121.0(3) . .
N2 C25 C24 122.2(4) . .
N2 C25 C26 118.7(4) . .
C24 C25 C26 119.1(5) . .
C23 C24 C25 119.5(5) . .
C23 C24 H24 120.3 . .
C25 C24 H24 120.3 . .
C24 C23 C22 119.0(5) . .
C24 C23 H23 120.5 . .
C22 C23 H23 120.5 . .
C23 C22 C21 121.1(5) . .
C23 C22 H22 119.5 . .
C21 C22 H22 119.5 . .
C25 C26 H26A 109.5 . .
C25 C26 H26B 109.5 . .
H26A C26 H26B 109.5 . .
C25 C26 H26C 109.5 . .
H26A C26 H26C 109.5 . .
H26B C26 H26C 109.5 . .
C2 C1 Al1 116.7(3) . .
C2 C1 H1A 108.1 . .
Al1 C1 H1A 108.1 . .
C2 C1 H1B 108.1 . .
Al1 C1 H1B 108.1 . .
H1A C1 H1B 107.3 . .
C1 C2 H2A 109.5 . .
C1 C2 H2B 109.5 . .
H2A C2 H2B 109.5 . .
C1 C2 H2C 109.5 . .
H2A C2 H2C 109.5 . .
H2B C2 H2C 109.5 . .
N1 C11 C12 118.5(4) . .
N1 C11 Al1 123.9(3) . .
C12 C11 Al1 117.5(3) . .
N1 C15 C14 122.6(4) . .
N1 C15 C16 118.6(4) . .
C14 C15 C16 118.8(4) . .
C15 C16 H16A 109.5 . .
C15 C16 H16B 109.5 . .
H16A C16 H16B 109.5 . .
C15 C16 H16C 109.5 . .
H16A C16 H16C 109.5 . .
H16B C16 H16C 109.5 . .
C13 C14 C15 119.3(5) . .
C13 C14 H14 120.4 . .
C15 C14 H14 120.4 . .
C12 C13 C14 118.2(5) . .
C12 C13 H13 120.9 . .
C14 C13 H13 120.9 . .
C13 C12 C11 122.2(5) . .
C13 C12 H12 118.9 . .
C11 C12 H12 118.9 . .
C35 C36 H36A 109.5 . .
C35 C36 H36B 109.5 . .
H36A C36 H36B 109.5 . .
C35 C36 H36C 109.5 . .
H36A C36 H36C 109.5 . .
H36B C36 H36C 109.5 . .
C72 C73 C74 104.5(9) . .
C72 C73 H73A 110.9 . .
C74 C73 H73A 110.9 . .
C72 C73 H73B 110.9 . .
C74 C73 H73B 110.9 . .
H73A C73 H73B 108.9 . .
O3 C74 C73 109.2(9) . .
O3 C74 H74A 109.8 . .
C73 C74 H74A 109.8 . .
O3 C74 H74B 109.8 . .
C73 C74 H74B 109.8 . .
H74A C74 H74B 108.3 . .
O1 C51 C52 103.2(8) . .
O1 C51 H51A 111.1 . .
C52 C51 H51A 111.1 . .
O1 C51 H51B 111.1 . .
C52 C51 H51B 111.1 . .
H51A C51 H51B 109.1 . .
C53 C52 C51 104.8(8) . .
C53 C52 H52A 110.8 . .
C51 C52 H52A 110.8 . .
C53 C52 H52B 110.8 . .
C51 C52 H52B 110.8 . .
H52A C52 H52B 108.9 . .
C54 C53 C52 104.0(9) . .
C54 C53 H53A 111.0 . .
C52 C53 H53A 111.0 . .
C54 C53 H53B 111.0 . .
C52 C53 H53B 111.0 . .
H53A C53 H53B 109.0 . .
O1 C54 C53 111.6(10) . .
O1 C54 H54A 109.3 . .
C53 C54 H54A 109.3 . .
O1 C54 H54B 109.3 . .
C53 C54 H54B 109.3 . .
H54A C54 H54B 108.0 . .
C73 C72 C71 104.3(9) . .
C73 C72 H72A 110.9 . .
C71 C72 H72A 110.9 . .
C73 C72 H72B 110.9 . .
C71 C72 H72B 110.9 . .
H72A C72 H72B 108.9 . .
O3 C71 C72 104.0(8) . .
O3 C71 H71A 111.0 . .
C72 C71 H71A 111.0 . .
O3 C71 H71B 111.0 . .
C72 C71 H71B 111.0 . .
H71A C71 H71B 109.0 . .
O2 C64 C63 108.4(10) . .
O2 C64 H64A 110.0 . .
C63 C64 H64A 110.0 . .
O2 C64 H64B 110.0 . .
C63 C64 H64B 110.0 . .
H64A C64 H64B 108.4 . .
C64 C63 C62 104.5(9) . .
C64 C63 H63A 110.8 . .
C62 C63 H63A 110.8 . .
C64 C63 H63B 110.8 . .
C62 C63 H63B 110.8 . .
H63A C63 H63B 108.9 . .
C63 C62 C61 104.2(12) . .
C63 C62 H62A 110.9 . .
C61 C62 H62A 110.9 . .
C63 C62 H62B 110.9 . .
C61 C62 H62B 110.9 . .
H62A C62 H62B 108.9 . .
O2 C61 C62 105.4(9) . .
O2 C61 H61A 110.7 . .
C62 C61 H61A 110.7 . .
O2 C61 H61B 110.7 . .
C62 C61 H61B 110.7 . .
H61A C61 H61B 108.8 . .
O1 Li1 O2 104.8(7) . .
O1 Li1 O3 105.0(6) . .
O2 Li1 O3 103.0(6) . .
O1 Li1 I1 109.9(5) . .
O2 Li1 I1 114.4(5) . .
O3 Li1 I1 118.4(6) . .
C35 N3 C31 119.1(4) . .
C35 N3 Yb1 129.7(3) . .
C31 N3 Yb1 111.0(3) . .
C25 N2 C21 119.4(4) . .
C25 N2 Yb1 127.7(3) . .
C21 N2 Yb1 112.6(3) . .
C15 N1 C11 119.0(4) . .
C15 N1 Yb1 130.4(3) . .
C11 N1 Yb1 109.0(3) . .

loop_
_geom_bond_atom_site_label_1
_geom_bond_atom_site_label_2
_geom_bond_distance
_geom_bond_site_symmetry_2
Yb1 N1 2.564(4) .
Yb1 N1 2.564(4) 2_566
Yb1 N3 2.575(4) .
Yb1 N3 2.575(4) 2_566
Yb1 N2 2.611(4) .
Yb1 N2 2.611(4) 2_566
Yb1 Al1 3.4594(12) 2_566
Yb1 Al1 3.4595(12) .
I1 Li1 2.741(12) .
Al1 C1 1.994(5) .
Al1 C21 2.007(5) .
Al1 C11 2.022(5) .
Al1 C31 2.023(5) .
O3 C74 1.397(11) .
O3 C71 1.418(9) .
O3 Li1 1.949(13) .
O1 C54 1.362(12) .
O1 C51 1.427(9) .
O1 Li1 1.922(13) .
O2 C61 1.370(12) .
O2 C64 1.422(11) .
O2 Li1 1.936(13) .
C35 N3 1.364(6) .
C35 C34 1.376(7) .
C35 C36 1.505(7) .
C34 C33 1.368(8) .
C34 H34 0.9500 .
C33 C32 1.384(8) .
C33 H33 0.9500 .
C32 C31 1.395(7) .
C32 H32 0.9500 .
C31 N3 1.378(6) .
C21 N2 1.374(6) .
C21 C22 1.407(7) .
C25 N2 1.344(6) .
C25 C24 1.388(7) .
C25 C26 1.505(7) .
C24 C23 1.365(7) .
C24 H24 0.9500 .
C23 C22 1.370(7) .
C23 H23 0.9500 .
C22 H22 0.9500 .
C26 H26A 0.9800 .
C26 H26B 0.9800 .
C26 H26C 0.9800 .
C1 C2 1.521(7) .
C1 H1A 0.9900 .
C1 H1B 0.9900 .
C2 H2A 0.9800 .
C2 H2B 0.9800 .
C2 H2C 0.9800 .
C11 N1 1.385(6) .
C11 C12 1.389(7) .
C15 N1 1.344(6) .
C15 C14 1.382(7) .
C15 C16 1.508(7) .
C16 H16A 0.9800 .
C16 H16B 0.9800 .
C16 H16C 0.9800 .
C14 C13 1.377(8) .
C14 H14 0.9500 .
C13 C12 1.369(7) .
C13 H13 0.9500 .
C12 H12 0.9500 .
C36 H36A 0.9800 .
C36 H36B 0.9800 .
C36 H36C 0.9800 .
C73 C72 1.437(14) .
C73 C74 1.486(15) .
C73 H73A 0.9900 .
C73 H73B 0.9900 .
C74 H74A 0.9900 .
C74 H74B 0.9900 .
C51 C52 1.488(12) .
C51 H51A 0.9900 .
C51 H51B 0.9900 .
C52 C53 1.441(14) .
C52 H52A 0.9900 .
C52 H52B 0.9900 .
C53 C54 1.421(14) .
C53 H53A 0.9900 .
C53 H53B 0.9900 .
C54 H54A 0.9900 .
C54 H54B 0.9900 .
C72 C71 1.512(12) .
C72 H72A 0.9900 .
C72 H72B 0.9900 .
C71 H71A 0.9900 .
C71 H71B 0.9900 .
C64 C63 1.450(16) .
C64 H64A 0.9900 .
C64 H64B 0.9900 .
C63 C62 1.459(19) .
C63 H63A 0.9900 .
C63 H63B 0.9900 .
C62 C61 1.482(14) .
C62 H62A 0.9900 .
C62 H62B 0.9900 .
C61 H61A 0.9900 .
C61 H61B 0.9900 .
